data_7200494
loop_
_publ_author_name
'Saravanakumar, Rajendran'
'Varghese, Babu'
'Sankararaman, Sethuraman'

_publ_section_title
;
 Hydrogen-bond network in isomeric phenylenedipropynoic acids and their
 DABCO salts. Water mediated helical hydrogen bond motifs
;
_journal_coden_ASTM CRECF4
_journal_issue 2
_journal_name_full CrystEngComm
_journal_page_first 337
_journal_page_last 346
_journal_paper_doi 10.1039/b816658g
_journal_volume 11
_journal_year 2009
_chemical_formula_moiety 'C18 H18 N2 O4'
_chemical_formula_sum 'C18 H18 N2 O4'
_chemical_formula_weight 326.34
_space_group_IT_number 14
_symmetry_cell_setting monoclinic
_symmetry_space_group_name_Hall '-P 2ybc'
_symmetry_space_group_name_H-M 'P 1 21/c 1'
_atom_sites_solution_hydrogens geom
_atom_sites_solution_primary direct
_atom_sites_solution_secondary difmap
_audit_creation_method SHELXL-97
_cell_angle_alpha 90.000(18)
_cell_angle_beta 103.425(13)
_cell_angle_gamma 90.000(19)
_cell_formula_units_Z 4
_cell_length_a 9.5230(18)
_cell_length_b 17.603(5)
_cell_length_c 9.8656(17)
_cell_measurement_reflns_used 25
_cell_measurement_temperature 293(2)
_cell_measurement_theta_max 20
_cell_measurement_theta_min 15
_cell_volume 1608.6(6)
_computing_cell_refinement 'cad4 system software'
_computing_data_collection 'cad4 system software'
_computing_data_reduction 'xcad4(Harms et al., 1995)'
_computing_molecular_graphics 'ORTEP3(Farrugia et al., 1997)'
_computing_publication_material 'SHELXL-97 (Sheldrick, 1997)'
_computing_structure_refinement 'SHELXL-97 (Sheldrick, 1997)'
_computing_structure_solution 'sir92 (Altornare et al., 1993)'
_diffrn_ambient_temperature 293(2)
_diffrn_measured_fraction_theta_full 1.000
_diffrn_measured_fraction_theta_max 1.000
_diffrn_measurement_device_type 'cad4 diffractometer'
_diffrn_measurement_method 'omega twotheta'
_diffrn_radiation_monochromator graphite
_diffrn_radiation_source 'fine-focus sealed tube'
_diffrn_radiation_type CuK\a
_diffrn_radiation_wavelength 1.54180
_diffrn_reflns_av_R_equivalents 0.0298
_diffrn_reflns_av_sigmaI/netI 0.0257
_diffrn_reflns_limit_h_max 11
_diffrn_reflns_limit_h_min 0
_diffrn_reflns_limit_k_max 21
_diffrn_reflns_limit_k_min 0
_diffrn_reflns_limit_l_max 11
_diffrn_reflns_limit_l_min -11
_diffrn_reflns_number 3111
_diffrn_reflns_theta_full 67.92
_diffrn_reflns_theta_max 67.92
_diffrn_reflns_theta_min 4.77
_diffrn_standards_decay_% 0
_diffrn_standards_interval_time '1 hour'
_diffrn_standards_number 2
_exptl_absorpt_coefficient_mu 0.794
_exptl_absorpt_correction_T_max 0.9992
_exptl_absorpt_correction_T_min 0.9412
_exptl_absorpt_correction_type psi-scan
_exptl_absorpt_process_details
;
North A.C.T., Phillips D.C. & Mathews F.S. (1968) Acta. Cryst. A24, 351
Number of psi-scan sets used was 4
Theta correction was applied.
Averaged transmission function was used.
No Fourier smoothing was applied.
;
_exptl_crystal_colour 'pale yellow'
_exptl_crystal_density_diffrn 1.347
_exptl_crystal_density_method 'not measured'
_exptl_crystal_description needle
_exptl_crystal_F_000 688
_exptl_crystal_size_max 0.3
_exptl_crystal_size_mid 0.2
_exptl_crystal_size_min 0.2
_refine_diff_density_max 0.271
_refine_diff_density_min -0.309
_refine_diff_density_rms 0.062
_refine_ls_extinction_coef 0.0009(3)
_refine_ls_extinction_expression Fc^*^=kFc[1+0.001xFc^2^\l^3^/sin(2\q)]^-1/4^
_refine_ls_extinction_method SHELXL
_refine_ls_goodness_of_fit_ref 1.095
_refine_ls_hydrogen_treatment mixed
_refine_ls_matrix_type full
_refine_ls_number_parameters 226
_refine_ls_number_reflns 2928
_refine_ls_number_restraints 0
_refine_ls_restrained_S_all 1.095
_refine_ls_R_factor_all 0.0866
_refine_ls_R_factor_gt 0.0630
_refine_ls_shift/su_max 0.000
_refine_ls_shift/su_mean 0.000
_refine_ls_structure_factor_coef Fsqd
_refine_ls_weighting_details 'calc w=1/[\s^2^(Fo^2^)+(0.1344P)^2^+1.7104P] where P=(Fo^2^+2Fc^2^)/3'
_refine_ls_weighting_scheme calc
_refine_ls_wR_factor_gt 0.2672
_refine_ls_wR_factor_ref 0.2783
_reflns_number_gt 1921
_reflns_number_total 2928
_reflns_threshold_expression >2sigma(I)
_cod_data_source_file B816658G.txt
_cod_data_source_block saro
_cod_depositor_comments
;
 Replaced the incorrect bibliographical reference to the original
 publication with a proper one.

 Antanas Vaitkus,
 2019-09-18
;
_cod_original_sg_symbol_H-M P21/c
_cod_database_code 7200494
_exptl_absorpt_factor_mur 0.000

loop_
_symmetry_equiv_pos_as_xyz
'x, y, z'
'-x, y+1/2, -z+1/2'
'-x, -y, -z'
'x, -y-1/2, z-1/2'

loop_
_atom_site_label
_atom_site_type_symbol
_atom_site_fract_x
_atom_site_fract_y
_atom_site_fract_z
_atom_site_U_iso_or_equiv
_atom_site_adp_type
_atom_site_occupancy
_atom_site_symmetry_multiplicity
_atom_site_calc_flag
_atom_site_refinement_flags
_atom_site_disorder_assembly
_atom_site_disorder_group
C1 C 0.2809(4) 0.6400(2) 0.3003(3) 0.0486(9) Uani 1 1 d . . .
C2 C 0.1957(4) 0.6318(2) 0.1565(4) 0.0489(9) Uani 1 1 d . . .
C3 C 0.1316(4) 0.6283(2) 0.0376(3) 0.0498(10) Uani 1 1 d . . .
C4 C 0.0582(4) 0.6246(2) -0.1075(3) 0.0476(9) Uani 1 1 d . . .
C5 C 0.0274(4) 0.5554(2) -0.1744(3) 0.0458(9) Uani 1 1 d . . .
H5 H 0.0526 0.5105 -0.1250 0.055 Uiso 1 1 calc R . .
C6 C -0.0405(4) 0.5526(2) -0.3142(3) 0.0483(9) Uani 1 1 d . . .
H6 H -0.0604 0.5060 -0.3589 0.058 Uiso 1 1 calc R . .
C7 C -0.0792(3) 0.6198(2) -0.3880(3) 0.0434(9) Uani 1 1 d . . .
C8 C -0.0493(4) 0.6890(2) -0.3213(3) 0.0516(10) Uani 1 1 d . . .
H8 H -0.0753 0.7338 -0.3706 0.062 Uiso 1 1 calc R . .
C9 C 0.0192(4) 0.6919(2) -0.1815(3) 0.0489(9) Uani 1 1 d . . .
H9 H 0.0391 0.7385 -0.1369 0.059 Uiso 1 1 calc R . .
C10 C -0.1526(4) 0.6167(2) -0.5342(3) 0.0478(9) Uani 1 1 d . . .
C11 C -0.2145(4) 0.6142(2) -0.6532(3) 0.0489(9) Uani 1 1 d . . .
C12 C -0.2907(4) 0.6085(2) -0.8010(3) 0.0462(9) Uani 1 1 d . . .
C13 C 0.4610(4) 0.4459(2) 0.3347(4) 0.0556(10) Uani 1 1 d . . .
H13A H 0.5165 0.4926 0.3442 0.067 Uiso 1 1 calc R . .
H13B H 0.3949 0.4488 0.3960 0.067 Uiso 1 1 calc R . .
C14 C 0.3768(4) 0.4364(2) 0.1850(4) 0.0535(10) Uani 1 1 d . . .
H14A H 0.2743 0.4333 0.1815 0.064 Uiso 1 1 calc R . .
H14B H 0.3932 0.4797 0.1299 0.064 Uiso 1 1 calc R . .
C15 C 0.5817(4) 0.3710(2) 0.1333(4) 0.0458(9) Uani 1 1 d . . .
H15A H 0.6004 0.4152 0.0815 0.055 Uiso 1 1 calc R . .
H15B H 0.6133 0.3262 0.0914 0.055 Uiso 1 1 calc R . .
C16 C 0.6640(4) 0.3776(2) 0.2846(4) 0.0519(10) Uani 1 1 d . . .
H16A H 0.7277 0.3343 0.3098 0.062 Uiso 1 1 calc R . .
H16B H 0.7223 0.4234 0.2975 0.062 Uiso 1 1 calc R . .
C17 C 0.3961(4) 0.2984(2) 0.2097(3) 0.0543(10) Uani 1 1 d . . .
H17A H 0.4287 0.2523 0.1728 0.065 Uiso 1 1 calc R . .
H17B H 0.2931 0.2940 0.2029 0.065 Uiso 1 1 calc R . .
C18 C 0.4752(5) 0.3089(2) 0.3609(4) 0.0592(11) Uani 1 1 d . . .
H18A H 0.4064 0.3111 0.4195 0.071 Uiso 1 1 calc R . .
H18B H 0.5394 0.2662 0.3909 0.071 Uiso 1 1 calc R . .
N1 N 0.4260(3) 0.36550(16) 0.1279(3) 0.0408(7) Uani 1 1 d . . .
N2 N 0.5592(3) 0.38024(17) 0.3740(3) 0.0467(8) Uani 1 1 d . . .
O1 O 0.3363(7) 0.6993(3) 0.3329(4) 0.177(3) Uani 1 1 d . . .
O2 O 0.2865(5) 0.5877(2) 0.3786(3) 0.1027(15) Uani 1 1 d . . .
O3 O -0.2853(3) 0.66476(16) -0.8755(2) 0.0613(9) Uani 1 1 d . . .
O4 O -0.3524(4) 0.54906(18) -0.8408(3) 0.0936(14) Uani 1 1 d . . .
H1 H 0.375(4) 0.361(2) 0.033(4) 0.054(11) Uiso 1 1 d . . .
H2 H 0.616(5) 0.384(2) 0.466(5) 0.077(14) Uiso 1 1 d . . .

loop_
_atom_site_aniso_label
_atom_site_aniso_U_11
_atom_site_aniso_U_22
_atom_site_aniso_U_33
_atom_site_aniso_U_23
_atom_site_aniso_U_13
_atom_site_aniso_U_12
C1 0.057(2) 0.051(2) 0.0274(17) 0.0009(15) -0.0116(15) -0.0092(17)
C2 0.051(2) 0.059(2) 0.0287(18) 0.0050(15) -0.0075(15) 0.0002(17)
C3 0.045(2) 0.072(3) 0.0258(18) -0.0005(15) -0.0050(14) 0.0010(17)
C4 0.0355(18) 0.076(3) 0.0248(16) 0.0011(16) -0.0053(13) 0.0022(16)
C5 0.0408(18) 0.064(2) 0.0278(16) 0.0113(15) -0.0029(14) 0.0039(16)
C6 0.0415(19) 0.066(2) 0.0308(17) -0.0006(16) -0.0056(14) 0.0015(16)
C7 0.0350(17) 0.069(2) 0.0212(15) 0.0019(14) -0.0035(12) 0.0060(16)
C8 0.051(2) 0.065(2) 0.0315(17) 0.0038(16) -0.0053(15) 0.0148(18)
C9 0.046(2) 0.064(2) 0.0301(17) -0.0005(15) -0.0050(14) 0.0032(17)
C10 0.0453(19) 0.069(2) 0.0221(17) 0.0023(15) -0.0056(14) 0.0055(17)
C11 0.052(2) 0.059(2) 0.0281(18) 0.0033(15) -0.0062(15) 0.0031(17)
C12 0.050(2) 0.049(2) 0.0308(18) 0.0019(15) -0.0093(14) -0.0001(16)
C13 0.062(2) 0.066(3) 0.0356(19) -0.0094(17) 0.0057(17) -0.0021(19)
C14 0.056(2) 0.059(2) 0.0395(19) -0.0021(16) -0.0008(16) 0.0169(18)
C15 0.0453(19) 0.056(2) 0.0359(18) -0.0034(15) 0.0090(14) -0.0018(16)
C16 0.0385(19) 0.069(3) 0.042(2) 0.0014(17) -0.0031(15) -0.0042(17)
C17 0.064(2) 0.059(2) 0.0321(18) 0.0007(16) -0.0036(16) -0.0208(19)
C18 0.075(3) 0.063(2) 0.0328(18) 0.0072(17) -0.0014(17) -0.019(2)
N1 0.0428(16) 0.0548(17) 0.0192(13) 0.0004(11) -0.0042(11) -0.0010(13)
N2 0.0509(18) 0.0598(19) 0.0203(14) 0.0034(12) -0.0102(12) -0.0089(14)
O1 0.269(6) 0.112(3) 0.086(3) 0.030(3) -0.090(4) -0.104(4)
O2 0.151(3) 0.087(2) 0.0398(16) 0.0140(17) -0.0390(19) -0.044(2)
O3 0.083(2) 0.0590(17) 0.0273(12) 0.0058(11) -0.0159(12) -0.0149(14)
O4 0.144(3) 0.067(2) 0.0444(17) 0.0092(14) -0.0281(18) -0.038(2)

loop_
_atom_type_symbol
_atom_type_description
_atom_type_scat_dispersion_real
_atom_type_scat_dispersion_imag
_atom_type_scat_source
C C 0.0181 0.0091 'International Tables Vol C Tables 4.2.6.8 and 6.1.1.4'
H H 0.0000 0.0000 'International Tables Vol C Tables 4.2.6.8 and 6.1.1.4'
N N 0.0311 0.0180 'International Tables Vol C Tables 4.2.6.8 and 6.1.1.4'
O O 0.0492 0.0322 'International Tables Vol C Tables 4.2.6.8 and 6.1.1.4'

loop_
_geom_angle_atom_site_label_1
_geom_angle_atom_site_label_2
_geom_angle_atom_site_label_3
_geom_angle
_geom_angle_site_symmetry_1
_geom_angle_site_symmetry_3
_geom_angle_publ_flag
O1 C1 O2 123.7(4) . . ?
O1 C1 C2 117.5(4) . . ?
O2 C1 C2 118.7(3) . . ?
C3 C2 C1 176.2(4) . . ?
C2 C3 C4 178.2(4) . . ?
C5 C4 C9 119.7(3) . . ?
C5 C4 C3 120.9(3) . . ?
C9 C4 C3 119.4(3) . . ?
C6 C5 C4 120.4(3) . . ?
C6 C5 H5 119.8 . . ?
C4 C5 H5 119.8 . . ?
C5 C6 C7 119.8(3) . . ?
C5 C6 H6 120.1 . . ?
C7 C6 H6 120.1 . . ?
C8 C7 C6 119.9(3) . . ?
C8 C7 C10 120.4(3) . . ?
C6 C7 C10 119.7(3) . . ?
C9 C8 C7 120.3(3) . . ?
C9 C8 H8 119.9 . . ?
C7 C8 H8 119.9 . . ?
C8 C9 C4 119.9(4) . . ?
C8 C9 H9 120.1 . . ?
C4 C9 H9 120.1 . . ?
C11 C10 C7 179.0(4) . . ?
C10 C11 C12 178.2(4) . . ?
O4 C12 O3 125.2(3) . . ?
O4 C12 C11 117.8(3) . . ?
O3 C12 C11 116.9(3) . . ?
N2 C13 C14 109.1(3) . . ?
N2 C13 H13A 109.9 . . ?
C14 C13 H13A 109.9 . . ?
N2 C13 H13B 109.9 . . ?
C14 C13 H13B 109.9 . . ?
H13A C13 H13B 108.3 . . ?
N1 C14 C13 108.6(3) . . ?
N1 C14 H14A 110.0 . . ?
C13 C14 H14A 110.0 . . ?
N1 C14 H14B 110.0 . . ?
C13 C14 H14B 110.0 . . ?
H14A C14 H14B 108.3 . . ?
N1 C15 C16 109.0(3) . . ?
N1 C15 H15A 109.9 . . ?
C16 C15 H15A 109.9 . . ?
N1 C15 H15B 109.9 . . ?
C16 C15 H15B 109.9 . . ?
H15A C15 H15B 108.3 . . ?
N2 C16 C15 108.8(3) . . ?
N2 C16 H16A 109.9 . . ?
C15 C16 H16A 109.9 . . ?
N2 C16 H16B 109.9 . . ?
C15 C16 H16B 109.9 . . ?
H16A C16 H16B 108.3 . . ?
N1 C17 C18 108.7(3) . . ?
N1 C17 H17A 109.9 . . ?
C18 C17 H17A 109.9 . . ?
N1 C17 H17B 109.9 . . ?
C18 C17 H17B 109.9 . . ?
H17A C17 H17B 108.3 . . ?
N2 C18 C17 108.9(3) . . ?
N2 C18 H18A 109.9 . . ?
C17 C18 H18A 109.9 . . ?
N2 C18 H18B 109.9 . . ?
C17 C18 H18B 109.9 . . ?
H18A C18 H18B 108.3 . . ?
C15 N1 C14 109.4(3) . . ?
C15 N1 C17 110.4(3) . . ?
C14 N1 C17 110.0(3) . . ?
C15 N1 H1 109(2) . . ?
C14 N1 H1 108(2) . . ?
C17 N1 H1 110(2) . . ?
C16 N2 C18 110.3(3) . . ?
C16 N2 C13 110.0(3) . . ?
C18 N2 C13 110.1(3) . . ?
C16 N2 H2 105(3) . . ?
C18 N2 H2 109(3) . . ?
C13 N2 H2 112(3) . . ?

loop_
_geom_bond_atom_site_label_1
_geom_bond_atom_site_label_2
_geom_bond_distance
_geom_bond_site_symmetry_2
_geom_bond_publ_flag
C1 O1 1.179(5) . ?
C1 O2 1.195(5) . ?
C1 C2 1.469(4) . ?
C2 C3 1.191(5) . ?
C3 C4 1.441(4) . ?
C4 C5 1.385(5) . ?
C4 C9 1.395(5) . ?
C5 C6 1.381(4) . ?
C5 H5 0.9300 . ?
C6 C7 1.393(5) . ?
C6 H6 0.9300 . ?
C7 C8 1.383(5) . ?
C7 C10 1.450(4) . ?
C8 C9 1.382(4) . ?
C8 H8 0.9300 . ?
C9 H9 0.9300 . ?
C10 C11 1.186(5) . ?
C11 C12 1.474(4) . ?
C12 O4 1.219(4) . ?
C12 O3 1.242(4) . ?
C13 N2 1.481(5) . ?
C13 C14 1.517(5) . ?
C13 H13A 0.9700 . ?
C13 H13B 0.9700 . ?
C14 N1 1.489(4) . ?
C14 H14A 0.9700 . ?
C14 H14B 0.9700 . ?
C15 N1 1.475(4) . ?
C15 C16 1.521(5) . ?
C15 H15A 0.9700 . ?
C15 H15B 0.9700 . ?
C16 N2 1.478(5) . ?
C16 H16A 0.9700 . ?
C16 H16B 0.9700 . ?
C17 N1 1.495(4) . ?
C17 C18 1.518(4) . ?
C17 H17A 0.9700 . ?
C17 H17B 0.9700 . ?
C18 N2 1.479(5) . ?
C18 H18A 0.9700 . ?
C18 H18B 0.9700 . ?
N1 H1 0.96(4) . ?
N2 H2 0.94(5) . ?

loop_
_geom_hbond_atom_site_label_D
_geom_hbond_atom_site_label_H
_geom_hbond_atom_site_label_A
_geom_hbond_distance_DH
_geom_hbond_distance_HA
_geom_hbond_distance_DA
_geom_hbond_angle_DHA
_geom_hbond_site_symmetry_A
N1 H1 O3 0.96(4) 1.65(4) 2.594(3) 169(4) 3_564
N2 H2 O2 0.94(5) 1.68(5) 2.602(4) 167(4) 3_666

loop_
_geom_torsion_atom_site_label_1
_geom_torsion_atom_site_label_2
_geom_torsion_atom_site_label_3
_geom_torsion_atom_site_label_4
_geom_torsion
_geom_torsion_site_symmetry_1
_geom_torsion_site_symmetry_2
_geom_torsion_site_symmetry_3
_geom_torsion_site_symmetry_4
_geom_torsion_publ_flag
O1 C1 C2 C3 27(7) . . . . ?
O2 C1 C2 C3 -155(6) . . . . ?
C1 C2 C3 C4 31(18) . . . . ?
C2 C3 C4 C5 102(14) . . . . ?
C2 C3 C4 C9 -77(14) . . . . ?
C9 C4 C5 C6 0.6(5) . . . . ?
C3 C4 C5 C6 -178.8(3) . . . . ?
C4 C5 C6 C7 -0.4(5) . . . . ?
C5 C6 C7 C8 0.1(5) . . . . ?
C5 C6 C7 C10 -179.0(3) . . . . ?
C6 C7 C8 C9 0.1(6) . . . . ?
C10 C7 C8 C9 179.2(3) . . . . ?
C7 C8 C9 C4 0.0(6) . . . . ?
C5 C4 C9 C8 -0.3(6) . . . . ?
C3 C4 C9 C8 179.0(3) . . . . ?
C8 C7 C10 C11 -88(23) . . . . ?
C6 C7 C10 C11 91(23) . . . . ?
C7 C10 C11 C12 -99(26) . . . . ?
C10 C11 C12 O4 29(14) . . . . ?
C10 C11 C12 O3 -150(14) . . . . ?
N2 C13 C14 N1 -1.9(4) . . . . ?
N1 C15 C16 N2 -2.9(4) . . . . ?
N1 C17 C18 N2 -2.3(5) . . . . ?
C16 C15 N1 C14 62.8(4) . . . . ?
C16 C15 N1 C17 -58.5(4) . . . . ?
C13 C14 N1 C15 -59.9(4) . . . . ?
C13 C14 N1 C17 61.6(4) . . . . ?
C18 C17 N1 C15 61.7(4) . . . . ?
C18 C17 N1 C14 -59.2(4) . . . . ?
C15 C16 N2 C18 62.6(4) . . . . ?
C15 C16 N2 C13 -59.0(4) . . . . ?
C17 C18 N2 C16 -59.3(4) . . . . ?
C17 C18 N2 C13 62.3(4) . . . . ?
C14 C13 N2 C16 61.9(4) . . . . ?
C14 C13 N2 C18 -59.9(4) . . . . ?
